data_7103344
loop_
_publ_author_name
'Maeda, Hiromitsu'
'Fujii, Yasunobu'
'Mihashi, Yuta'

_publ_section_title
;
 Diol-substituted boron complexes of dipyrrolyl diketones as anion
 receptors and covalently linked 'pivotal' dimers.
;
_journal_issue 36
_journal_name_full 'Chemical communications (Cambridge, England)'
_journal_page_first 4285
_journal_page_last 4287
_journal_paper_doi 10.1039/b806361c
_journal_year 2008
_chemical_formula_sum 'C17 H13 B N2 O4'
_chemical_formula_weight 320.10
_chemical_name_systematic
;
?
;
_space_group_IT_number 33
_symmetry_cell_setting orthorhombic
_symmetry_Int_Tables_number 33
_symmetry_space_group_name_Hall 'P 2c -2n'
_symmetry_space_group_name_H-M 'P n a 21'
_atom_sites_solution_hydrogens geom
_atom_sites_solution_primary direct
_atom_sites_solution_secondary difmap
_audit_creation_method SHELXL-97
_cell_angle_alpha 90.00
_cell_angle_beta 90.00
_cell_angle_gamma 90.00
_cell_formula_units_Z 4
_cell_length_a 9.035(3)
_cell_length_b 18.435(7)
_cell_length_c 8.794(3)
_cell_measurement_reflns_used 10575
_cell_measurement_temperature 123(2)
_cell_measurement_theta_max 27.5
_cell_measurement_theta_min 3.2
_cell_volume 1464.7(9)
_computing_cell_refinement PROCESS-AUTO
_computing_data_collection PROCESS-AUTO
_computing_data_reduction CrystalStructure
_computing_publication_material 'CrystalStructure 3.6.0'
_computing_structure_refinement 'SHELXL-97 (Sheldrick, 1997)'
_computing_structure_solution 'SHELXS-97 (Sheldrick, 1990)'
_diffrn_ambient_temperature 123(2)
_diffrn_detector_area_resol_mean 10.00
_diffrn_measured_fraction_theta_full 0.998
_diffrn_measured_fraction_theta_max 0.998
_diffrn_measurement_device_type 'Rigaku RAXIS-RAPID'
_diffrn_measurement_method \w
_diffrn_radiation_monochromator graphite
_diffrn_radiation_source 'fine-focus sealed tube'
_diffrn_radiation_type MoK\a
_diffrn_radiation_wavelength 0.71075
_diffrn_reflns_av_R_equivalents 0.0644
_diffrn_reflns_av_sigmaI/netI 0.0536
_diffrn_reflns_limit_h_max 11
_diffrn_reflns_limit_h_min -11
_diffrn_reflns_limit_k_max 23
_diffrn_reflns_limit_k_min -23
_diffrn_reflns_limit_l_max 11
_diffrn_reflns_limit_l_min -11
_diffrn_reflns_number 13780
_diffrn_reflns_theta_full 27.48
_diffrn_reflns_theta_max 27.48
_diffrn_reflns_theta_min 3.16
_exptl_absorpt_coefficient_mu 0.104
_exptl_absorpt_correction_T_max 0.9897
_exptl_absorpt_correction_T_min 0.9597
_exptl_absorpt_correction_type none
_exptl_crystal_colour yellow
_exptl_crystal_density_diffrn 1.452
_exptl_crystal_density_method 'not measured'
_exptl_crystal_description prism
_exptl_crystal_F_000 664
_exptl_crystal_size_max 0.40
_exptl_crystal_size_mid 0.10
_exptl_crystal_size_min 0.10
_refine_diff_density_max 0.154
_refine_diff_density_min -0.220
_refine_diff_density_rms 0.042
_refine_ls_abs_structure_details 'Flack H D (1983), Acta Cryst. A39, 876-881'
_refine_ls_abs_structure_Flack -0.2(9)
_refine_ls_extinction_method none
_refine_ls_goodness_of_fit_ref 1.037
_refine_ls_hydrogen_treatment constr
_refine_ls_matrix_type full
_refine_ls_number_parameters 218
_refine_ls_number_reflns 3346
_refine_ls_number_restraints 1
_refine_ls_restrained_S_all 1.037
_refine_ls_R_factor_all 0.0550
_refine_ls_R_factor_gt 0.0408
_refine_ls_shift/su_max 0.000
_refine_ls_shift/su_mean 0.000
_refine_ls_structure_factor_coef Fsqd
_refine_ls_weighting_details 'calc w=1/[\s^2^(Fo^2^)+(0.0397P)^2^+0.0819P] where P=(Fo^2^+2Fc^2^)/3'
_refine_ls_weighting_scheme calc
_refine_ls_wR_factor_gt 0.0825
_refine_ls_wR_factor_ref 0.0879
_reflns_number_gt 2728
_reflns_number_total 3346
_reflns_threshold_expression >2sigma(I)
_cod_data_source_file b806361c.txt
_cod_data_source_block shelxl1
_cod_database_code 7103344

loop_
_symmetry_equiv_pos_as_xyz
'x, y, z'
'-x+1/2, y+1/2, z+1/2'
'x+1/2, -y+1/2, z'
'-x, -y, z+1/2'

loop_
_atom_site_label
_atom_site_type_symbol
_atom_site_fract_x
_atom_site_fract_y
_atom_site_fract_z
_atom_site_U_iso_or_equiv
_atom_site_adp_type
_atom_site_occupancy
_atom_site_symmetry_multiplicity
_atom_site_calc_flag
_atom_site_refinement_flags
_atom_site_disorder_assembly
_atom_site_disorder_group
O1 O 0.75780(15) 0.40449(7) 0.56610(14) 0.0231(3) Uani 1 1 d . . .
O2 O 0.98998(15) 0.33904(7) 0.57229(15) 0.0220(3) Uani 1 1 d . . .
O3 O 0.77988(16) 0.29158(7) 0.43456(14) 0.0225(3) Uani 1 1 d . . .
O4 O 0.90664(15) 0.39306(7) 0.33862(15) 0.0230(3) Uani 1 1 d . . .
N1 N 0.56943(18) 0.50849(9) 0.65727(18) 0.0269(4) Uani 1 1 d . . .
H1 H 0.5342 0.4799 0.5858 0.032 Uiso 1 1 calc R . .
N2 N 1.27602(18) 0.32019(9) 0.66475(18) 0.0228(4) Uani 1 1 d . . .
H2 H 1.2488 0.2887 0.5949 0.027 Uiso 1 1 calc R . .
C1 C 0.4933(3) 0.56205(12) 0.7260(3) 0.0326(5) Uani 1 1 d . . .
H1A H 0.3935 0.5750 0.7053 0.039 Uiso 1 1 calc R . .
C2 C 0.5840(3) 0.59472(11) 0.8309(3) 0.0338(5) Uani 1 1 d . . .
H2A H 0.5584 0.6339 0.8960 0.041 Uiso 1 1 calc R . .
C3 C 0.7212(2) 0.55958(11) 0.8241(2) 0.0299(5) Uani 1 1 d . . .
H3 H 0.8062 0.5709 0.8831 0.036 Uiso 1 1 calc R . .
C4 C 0.7105(2) 0.50516(11) 0.7155(2) 0.0227(4) Uani 1 1 d . . .
C5 C 0.8131(2) 0.45264(10) 0.6620(2) 0.0204(4) Uani 1 1 d . . .
C6 C 0.9603(2) 0.44889(11) 0.7071(2) 0.0215(4) Uani 1 1 d . . .
H6 H 1.0027 0.4868 0.7660 0.026 Uiso 1 1 calc R . .
C7 C 1.0447(2) 0.38920(10) 0.66528(19) 0.0189(4) Uani 1 1 d . . .
C8 C 1.1900(2) 0.37631(11) 0.7192(2) 0.0207(4) Uani 1 1 d . . .
C9 C 1.2739(2) 0.41237(11) 0.8288(2) 0.0255(4) Uani 1 1 d . . .
H9 H 1.2437 0.4535 0.8861 0.031 Uiso 1 1 calc R . .
C10 C 1.4098(2) 0.37724(11) 0.8389(3) 0.0300(5) Uani 1 1 d . . .
H10 H 1.4891 0.3896 0.9050 0.036 Uiso 1 1 calc R . .
C11 C 1.4079(2) 0.32110(11) 0.7352(2) 0.0269(5) Uani 1 1 d . . .
H11 H 1.4871 0.2884 0.7166 0.032 Uiso 1 1 calc R . .
C12 C 0.7700(2) 0.29372(11) 0.2780(2) 0.0199(4) Uani 1 1 d . . .
C13 C 0.6944(2) 0.24712(11) 0.1852(2) 0.0253(5) Uani 1 1 d . . .
H13 H 0.6408 0.2070 0.2250 0.030 Uiso 1 1 calc R . .
C14 C 0.6997(2) 0.26138(12) 0.0286(2) 0.0291(5) Uani 1 1 d . . .
H14 H 0.6480 0.2305 -0.0397 0.035 Uiso 1 1 calc R . .
C15 C 0.7789(3) 0.31960(12) -0.0283(2) 0.0288(5) Uani 1 1 d . . .
H15 H 0.7820 0.3273 -0.1351 0.035 Uiso 1 1 calc R . .
C16 C 0.8545(2) 0.36734(11) 0.0681(2) 0.0234(4) Uani 1 1 d . . .
H16 H 0.9085 0.4075 0.0296 0.028 Uiso 1 1 calc R . .
C17 C 0.8465(2) 0.35314(11) 0.2209(2) 0.0197(4) Uani 1 1 d . . .
B1 B 0.8597(3) 0.35689(13) 0.4785(2) 0.0220(5) Uani 1 1 d . . .

loop_
_atom_site_aniso_label
_atom_site_aniso_U_11
_atom_site_aniso_U_22
_atom_site_aniso_U_33
_atom_site_aniso_U_23
_atom_site_aniso_U_13
_atom_site_aniso_U_12
O1 0.0214(8) 0.0225(8) 0.0255(7) -0.0010(6) -0.0049(6) -0.0004(6)
O2 0.0245(8) 0.0184(7) 0.0232(6) -0.0030(6) -0.0044(5) -0.0004(6)
O3 0.0294(8) 0.0196(7) 0.0185(7) 0.0025(6) -0.0028(6) -0.0047(6)
O4 0.0253(7) 0.0207(7) 0.0231(6) -0.0003(6) -0.0031(6) -0.0051(6)
N1 0.0227(9) 0.0279(9) 0.0299(9) -0.0009(8) -0.0015(7) 0.0022(7)
N2 0.0254(9) 0.0211(9) 0.0219(8) -0.0041(7) -0.0030(7) 0.0013(7)
C1 0.0246(12) 0.0323(12) 0.0407(11) 0.0013(10) 0.0041(9) 0.0066(9)
C2 0.0364(13) 0.0295(11) 0.0355(11) -0.0026(11) 0.0058(10) 0.0081(10)
C3 0.0320(12) 0.0283(11) 0.0295(11) -0.0034(10) -0.0023(9) 0.0011(9)
C4 0.0233(11) 0.0210(10) 0.0238(9) 0.0060(9) 0.0026(8) 0.0005(8)
C5 0.0244(11) 0.0176(10) 0.0191(9) 0.0038(8) -0.0001(7) -0.0024(8)
C6 0.0235(11) 0.0206(10) 0.0205(9) -0.0018(8) 0.0009(7) -0.0013(8)
C7 0.0233(10) 0.0178(9) 0.0155(8) 0.0022(8) 0.0008(7) -0.0041(8)
C8 0.0250(11) 0.0173(9) 0.0198(8) -0.0007(8) 0.0004(7) 0.0019(8)
C9 0.0264(11) 0.0229(10) 0.0273(10) -0.0066(9) -0.0026(9) -0.0003(8)
C10 0.0270(11) 0.0305(11) 0.0327(10) -0.0037(11) -0.0072(9) 0.0002(9)
C11 0.0225(12) 0.0257(11) 0.0327(11) -0.0009(9) -0.0019(9) 0.0036(9)
C12 0.0197(11) 0.0191(10) 0.0210(9) 0.0004(8) -0.0018(8) 0.0033(8)
C13 0.0262(12) 0.0230(11) 0.0268(11) -0.0015(9) -0.0043(8) -0.0025(8)
C14 0.0337(13) 0.0284(12) 0.0252(10) -0.0065(9) -0.0072(8) -0.0008(10)
C15 0.0330(13) 0.0343(13) 0.0191(9) 0.0003(9) -0.0024(9) 0.0038(10)
C16 0.0242(11) 0.0220(10) 0.0240(9) 0.0027(9) 0.0021(8) 0.0006(9)
C17 0.0155(10) 0.0201(10) 0.0235(9) -0.0013(9) -0.0017(8) 0.0036(8)
B1 0.0233(13) 0.0187(11) 0.0240(11) -0.0010(10) -0.0021(9) -0.0026(10)

loop_
_atom_type_symbol
_atom_type_description
_atom_type_scat_dispersion_real
_atom_type_scat_dispersion_imag
_atom_type_scat_source
C C 0.0033 0.0016 'International Tables Vol C Tables 4.2.6.8 and 6.1.1.4'
H H 0.0000 0.0000 'International Tables Vol C Tables 4.2.6.8 and 6.1.1.4'
N N 0.0061 0.0033 'International Tables Vol C Tables 4.2.6.8 and 6.1.1.4'
O O 0.0106 0.0060 'International Tables Vol C Tables 4.2.6.8 and 6.1.1.4'
B B 0.0013 0.0007 'International Tables Vol C Tables 4.2.6.8 and 6.1.1.4'

loop_
_geom_angle_atom_site_label_1
_geom_angle_atom_site_label_2
_geom_angle_atom_site_label_3
_geom_angle
_geom_angle_site_symmetry_1
_geom_angle_site_symmetry_3
_geom_angle_publ_flag
C5 O1 B1 119.51(15) . . ?
C7 O2 B1 119.05(16) . . ?
C12 O3 B1 105.85(15) . . ?
C17 O4 B1 105.87(14) . . ?
C1 N1 C4 109.83(18) . . ?
C1 N1 H1 125.1 . . ?
C4 N1 H1 125.1 . . ?
C11 N2 C8 109.31(17) . . ?
C11 N2 H2 125.3 . . ?
C8 N2 H2 125.3 . . ?
N1 C1 C2 108.5(2) . . ?
N1 C1 H1A 125.7 . . ?
C2 C1 H1A 125.7 . . ?
C1 C2 C3 107.3(2) . . ?
C1 C2 H2A 126.4 . . ?
C3 C2 H2A 126.4 . . ?
C4 C3 C2 107.6(2) . . ?
C4 C3 H3 126.2 . . ?
C2 C3 H3 126.2 . . ?
N1 C4 C3 106.75(18) . . ?
N1 C4 C5 120.77(18) . . ?
C3 C4 C5 132.5(2) . . ?
O1 C5 C6 120.68(17) . . ?
O1 C5 C4 114.99(17) . . ?
C6 C5 C4 124.31(18) . . ?
C7 C6 C5 119.31(18) . . ?
C7 C6 H6 120.3 . . ?
C5 C6 H6 120.3 . . ?
O2 C7 C6 120.64(17) . . ?
O2 C7 C8 115.72(17) . . ?
C6 C7 C8 123.62(17) . . ?
N2 C8 C9 106.91(17) . . ?
N2 C8 C7 122.16(17) . . ?
C9 C8 C7 130.93(18) . . ?
C10 C9 C8 107.60(18) . . ?
C10 C9 H9 126.2 . . ?
C8 C9 H9 126.2 . . ?
C11 C10 C9 107.21(19) . . ?
C11 C10 H10 126.4 . . ?
C9 C10 H10 126.4 . . ?
N2 C11 C10 108.97(19) . . ?
N2 C11 H11 125.5 . . ?
C10 C11 H11 125.5 . . ?
C13 C12 O3 127.52(18) . . ?
C13 C12 C17 121.93(17) . . ?
O3 C12 C17 110.52(17) . . ?
C12 C13 C14 116.77(19) . . ?
C12 C13 H13 121.6 . . ?
C14 C13 H13 121.6 . . ?
C15 C14 C13 121.20(19) . . ?
C15 C14 H14 119.4 . . ?
C13 C14 H14 119.4 . . ?
C14 C15 C16 121.41(18) . . ?
C14 C15 H15 119.3 . . ?
C16 C15 H15 119.3 . . ?
C17 C16 C15 116.61(19) . . ?
C17 C16 H16 121.7 . . ?
C15 C16 H16 121.7 . . ?
C16 C17 O4 127.75(18) . . ?
C16 C17 C12 122.05(17) . . ?
O4 C17 C12 110.20(16) . . ?
O3 B1 O4 107.31(15) . . ?
O3 B1 O2 111.06(17) . . ?
O4 B1 O2 109.94(17) . . ?
O3 B1 O1 108.59(17) . . ?
O4 B1 O1 110.26(17) . . ?
O2 B1 O1 109.65(15) . . ?

loop_
_geom_bond_atom_site_label_1
_geom_bond_atom_site_label_2
_geom_bond_distance
_geom_bond_site_symmetry_2
_geom_bond_publ_flag
O1 C5 1.322(2) . ?
O1 B1 1.487(3) . ?
O2 C7 1.330(2) . ?
O2 B1 1.474(3) . ?
O3 C12 1.381(2) . ?
O3 B1 1.456(3) . ?
O4 C17 1.381(2) . ?
O4 B1 1.462(3) . ?
N1 C1 1.346(3) . ?
N1 C4 1.375(3) . ?
N1 H1 0.8800 . ?
N2 C11 1.343(3) . ?
N2 C8 1.380(2) . ?
N2 H2 0.8800 . ?
C1 C2 1.373(3) . ?
C1 H1A 0.9500 . ?
C2 C3 1.400(3) . ?
C2 H2A 0.9500 . ?
C3 C4 1.388(3) . ?
C3 H3 0.9500 . ?
C4 C5 1.421(3) . ?
C5 C6 1.390(3) . ?
C6 C7 1.388(3) . ?
C6 H6 0.9500 . ?
C7 C8 1.415(3) . ?
C8 C9 1.395(3) . ?
C9 C10 1.391(3) . ?
C9 H9 0.9500 . ?
C10 C11 1.380(3) . ?
C10 H10 0.9500 . ?
C11 H11 0.9500 . ?
C12 C13 1.367(3) . ?
C12 C17 1.389(3) . ?
C13 C14 1.403(3) . ?
C13 H13 0.9500 . ?
C14 C15 1.384(3) . ?
C14 H14 0.9500 . ?
C15 C16 1.400(3) . ?
C15 H15 0.9500 . ?
C16 C17 1.371(3) . ?
C16 H16 0.9500 . ?

loop_
_geom_torsion_atom_site_label_1
_geom_torsion_atom_site_label_2
_geom_torsion_atom_site_label_3
_geom_torsion_atom_site_label_4
_geom_torsion
_geom_torsion_site_symmetry_1
_geom_torsion_site_symmetry_2
_geom_torsion_site_symmetry_3
_geom_torsion_site_symmetry_4
_geom_torsion_publ_flag
C4 N1 C1 C2 0.0(2) . . . . ?
N1 C1 C2 C3 0.5(3) . . . . ?
C1 C2 C3 C4 -0.7(3) . . . . ?
C1 N1 C4 C3 -0.4(2) . . . . ?
C1 N1 C4 C5 179.71(18) . . . . ?
C2 C3 C4 N1 0.7(2) . . . . ?
C2 C3 C4 C5 -179.5(2) . . . . ?
B1 O1 C5 C6 -14.3(3) . . . . ?
B1 O1 C5 C4 167.39(16) . . . . ?
N1 C4 C5 O1 -6.4(3) . . . . ?
C3 C4 C5 O1 173.8(2) . . . . ?
N1 C4 C5 C6 175.33(18) . . . . ?
C3 C4 C5 C6 -4.5(3) . . . . ?
O1 C5 C6 C7 -7.7(3) . . . . ?
C4 C5 C6 C7 170.51(17) . . . . ?
B1 O2 C7 C6 18.1(2) . . . . ?
B1 O2 C7 C8 -163.26(17) . . . . ?
C5 C6 C7 O2 5.7(3) . . . . ?
C5 C6 C7 C8 -172.74(18) . . . . ?
C11 N2 C8 C9 -0.5(2) . . . . ?
C11 N2 C8 C7 179.73(18) . . . . ?
O2 C7 C8 N2 7.6(3) . . . . ?
C6 C7 C8 N2 -173.87(17) . . . . ?
O2 C7 C8 C9 -172.1(2) . . . . ?
C6 C7 C8 C9 6.5(3) . . . . ?
N2 C8 C9 C10 -0.1(2) . . . . ?
C7 C8 C9 C10 179.6(2) . . . . ?
C8 C9 C10 C11 0.6(3) . . . . ?
C8 N2 C11 C10 0.9(2) . . . . ?
C9 C10 C11 N2 -1.0(2) . . . . ?
B1 O3 C12 C13 -174.3(2) . . . . ?
B1 O3 C12 C17 4.0(2) . . . . ?
O3 C12 C13 C14 179.19(19) . . . . ?
C17 C12 C13 C14 1.1(3) . . . . ?
C12 C13 C14 C15 0.5(3) . . . . ?
C13 C14 C15 C16 -1.2(3) . . . . ?
C14 C15 C16 C17 0.3(3) . . . . ?
C15 C16 C17 O4 -177.65(19) . . . . ?
C15 C16 C17 C12 1.2(3) . . . . ?
B1 O4 C17 C16 177.1(2) . . . . ?
B1 O4 C17 C12 -1.9(2) . . . . ?
C13 C12 C17 C16 -2.0(3) . . . . ?
O3 C12 C17 C16 179.61(18) . . . . ?
C13 C12 C17 O4 177.04(18) . . . . ?
O3 C12 C17 O4 -1.3(2) . . . . ?
C12 O3 B1 O4 -5.0(2) . . . . ?
C12 O3 B1 O2 -125.23(17) . . . . ?
C12 O3 B1 O1 114.13(17) . . . . ?
C17 O4 B1 O3 4.3(2) . . . . ?
C17 O4 B1 O2 125.18(17) . . . . ?
C17 O4 B1 O1 -113.82(17) . . . . ?
C7 O2 B1 O3 -156.50(15) . . . . ?
C7 O2 B1 O4 84.9(2) . . . . ?
C7 O2 B1 O1 -36.5(2) . . . . ?
C5 O1 B1 O3 156.18(15) . . . . ?
C5 O1 B1 O4 -86.51(19) . . . . ?
C5 O1 B1 O2 34.7(2) . . . . ?
